data_4513309
loop_
_publ_author_name
'Lusi, Matteo'
'Vitorica-Yrezabal, Inigo J.'
'Zaworotko, Michael J.'

_publ_section_title
;
 Expanding the Scope of Molecular Mixed Crystals Enabled by Three
 Component Solid Solutions
;
_journal_issue 8
_journal_name_full 'Crystal Growth &amp; Design'
_journal_page_first 4098
_journal_paper_doi 10.1021/acs.cgd.5b00685
_journal_volume 15
_journal_year 2015
_chemical_formula_sum 'C6.13 H4.13 N0.87'
_chemical_formula_weight 89.98
_chemical_name_systematic
;
 ?
;
_space_group_crystal_system monoclinic
_space_group_IT_number 14
_space_group_name_Hall '-P 2yn'
_space_group_name_H-M_alt 'P 1 21/n 1'
_symmetry_space_group_name_Hall '-P 2yn'
_symmetry_space_group_name_H-M 'P 1 21/n 1'
_atom_sites_solution_hydrogens geom
_audit_creation_method SHELXL-2014
_cell_angle_alpha 90
_cell_angle_beta 103.035(9)
_cell_angle_gamma 90
_cell_formula_units_Z 4
_cell_length_a 7.0733(6)
_cell_length_b 4.9761(5)
_cell_length_c 12.6164(11)
_cell_measurement_temperature 100(2)
_cell_volume 432.62(7)
_computing_structure_refinement 'SHELXL-2014 (Sheldrick, 2014)'
_diffrn_ambient_temperature 100(2)
_diffrn_measured_fraction_theta_full 0.992
_diffrn_measured_fraction_theta_max 0.870
_diffrn_radiation_type MoK\a
_diffrn_radiation_wavelength 0.71073
_diffrn_reflns_av_R_equivalents 0.0154
_diffrn_reflns_av_unetI/netI 0.0360
_diffrn_reflns_laue_measured_fraction_full 0.992
_diffrn_reflns_laue_measured_fraction_max 0.870
_diffrn_reflns_limit_h_max 5
_diffrn_reflns_limit_h_min -9
_diffrn_reflns_limit_k_max 6
_diffrn_reflns_limit_k_min -5
_diffrn_reflns_limit_l_max 16
_diffrn_reflns_limit_l_min -10
_diffrn_reflns_number 1528
_diffrn_reflns_point_group_measured_fraction_full 0.992
_diffrn_reflns_point_group_measured_fraction_max 0.870
_diffrn_reflns_theta_full 25.242
_diffrn_reflns_theta_max 28.529
_diffrn_reflns_theta_min 3.046
_exptl_absorpt_coefficient_mu 0.083
_exptl_absorpt_correction_T_max 1.18
_exptl_absorpt_correction_T_min 0.71
_exptl_absorpt_correction_type multi-scan
_exptl_absorpt_process_details sadabs
_exptl_crystal_colour yellow
_exptl_crystal_density_diffrn 1.381
_exptl_crystal_description needle
_exptl_crystal_F_000 188
_refine_diff_density_max 0.267
_refine_diff_density_min -0.215
_refine_diff_density_rms 0.052
_refine_ls_extinction_method none
_refine_ls_goodness_of_fit_ref 1.163
_refine_ls_hydrogen_treatment constr
_refine_ls_matrix_type full
_refine_ls_number_parameters 65
_refine_ls_number_reflns 961
_refine_ls_number_restraints 0
_refine_ls_restrained_S_all 1.163
_refine_ls_R_factor_all 0.0607
_refine_ls_R_factor_gt 0.0505
_refine_ls_shift/su_max 0.000
_refine_ls_shift/su_mean 0.000
_refine_ls_structure_factor_coef Fsqd
_refine_ls_weighting_details 'w=1/[\s^2^(Fo^2^)+(0.0423P)^2^+0.3012P] where P=(Fo^2^+2Fc^2^)/3'
_refine_ls_weighting_scheme calc
_refine_ls_wR_factor_gt 0.1266
_refine_ls_wR_factor_ref 0.1352
_reflns_Friedel_coverage 0.000
_reflns_number_gt 801
_reflns_number_total 961
_reflns_threshold_expression 'I > 2\s(I)'
_cod_data_source_file cg5b00685_si_010.cif
_cod_data_source_block D:\#9
_cod_depositor_comments 'Adding full bibliography for 4513301--4513322.cif.'
_cod_database_code 4513309
_shelx_space_group_comment
;
The symmetry employed for this shelxl refinement is uniquely defined
by the following loop, which should always be used as a source of
symmetry information in preference to the above space-group names.
They are only intended as comments.
;
_shelxl_version_number 2014-3

loop_
_space_group_symop_operation_xyz
'x, y, z'
'-x+1/2, y+1/2, -z+1/2'
'-x, -y, -z'
'x-1/2, -y-1/2, z-1/2'

loop_
_atom_site_label
_atom_site_type_symbol
_atom_site_fract_x
_atom_site_fract_y
_atom_site_fract_z
_atom_site_U_iso_or_equiv
_atom_site_adp_type
_atom_site_occupancy
_atom_site_site_symmetry_order
_atom_site_calc_flag
_atom_site_refinement_flags_posn
_atom_site_refinement_flags_adp
_atom_site_refinement_flags_occupancy
_atom_site_disorder_assembly
_atom_site_disorder_group
N1 N 0.1979(2) 0.0596(3) 0.04790(11) 0.0170(4) Uani 0.87(2) 1 d . . P A 1
C1 C 0.1979(2) 0.0596(3) 0.04790(11) 0.0170(4) Uani 0.13(2) 1 d . . P A 2
H1 H 0.3298 0.0996 0.0797 0.020 Uiso 0.13(2) 1 calc R U P A 2
C2 C 0.1480(3) -0.1314(4) -0.02878(13) 0.0172(4) Uani 1 1 d . . . . .
C3 C 0.2962(3) -0.2778(4) -0.06302(14) 0.0202(4) Uani 1 1 d . . . . .
H3 H 0.4287 -0.2402 -0.0317 0.024 Uiso 1 1 calc R U . . .
C4 C 0.2487(3) -0.4716(4) -0.14048(14) 0.0216(5) Uani 1 1 d . . . . .
H4 H 0.3488 -0.5695 -0.1623 0.026 Uiso 1 1 calc R U . . .
C5 C 0.0520(3) 0.1905(4) 0.07705(13) 0.0170(4) Uani 1 1 d . . . . .
C6 C 0.0941(3) 0.3951(4) 0.15795(14) 0.0211(4) Uani 1 1 d . . . . .
H6 H 0.2253 0.4378 0.1904 0.025 Uiso 1 1 calc R U . . .
C7 C -0.0515(3) 0.5298(4) 0.18921(14) 0.0217(4) Uani 1 1 d . . . . .
H7 H -0.0213 0.6639 0.2440 0.026 Uiso 1 1 calc R U . . .

loop_
_atom_site_aniso_label
_atom_site_aniso_U_11
_atom_site_aniso_U_22
_atom_site_aniso_U_33
_atom_site_aniso_U_23
_atom_site_aniso_U_13
_atom_site_aniso_U_12
N1 0.0161(8) 0.0167(8) 0.0178(7) 0.0011(6) 0.0027(6) 0.0000(6)
C1 0.0161(8) 0.0167(8) 0.0178(7) 0.0011(6) 0.0027(6) 0.0000(6)
C2 0.0188(9) 0.0153(9) 0.0174(8) 0.0033(7) 0.0037(6) -0.0008(7)
C3 0.0179(9) 0.0192(10) 0.0237(9) 0.0025(7) 0.0054(7) -0.0005(7)
C4 0.0242(10) 0.0197(10) 0.0234(9) 0.0024(7) 0.0106(7) 0.0023(8)
C5 0.0173(9) 0.0160(9) 0.0172(8) 0.0030(7) 0.0030(6) -0.0014(7)
C6 0.0213(9) 0.0208(10) 0.0197(8) -0.0005(7) 0.0018(7) -0.0029(8)
C7 0.0261(10) 0.0203(10) 0.0192(8) -0.0020(7) 0.0064(7) -0.0024(8)

loop_
_atom_type_symbol
_atom_type_description
_atom_type_scat_dispersion_real
_atom_type_scat_dispersion_imag
_atom_type_scat_source
C C 0.0033 0.0016 'International Tables Vol C Tables 4.2.6.8 and 6.1.1.4'
H H 0.0000 0.0000 'International Tables Vol C Tables 4.2.6.8 and 6.1.1.4'
N N 0.0061 0.0033 'International Tables Vol C Tables 4.2.6.8 and 6.1.1.4'

loop_
_geom_angle_atom_site_label_1
_geom_angle_atom_site_label_2
_geom_angle_atom_site_label_3
_geom_angle
_geom_angle_site_symmetry_3
C5 N1 C2 116.54(15) .
N1 C2 C3 119.23(16) .
N1 C2 C5 121.51(16) 3
C3 C2 C5 119.26(16) 3
C4 C3 C2 120.13(17) .
C3 C4 C7 120.98(17) 3
N1 C5 C6 119.61(16) .
N1 C5 C2 121.95(16) 3
C6 C5 C2 118.45(16) 3
C7 C6 C5 120.67(17) .
C6 C7 C4 120.52(17) 3

loop_
_geom_bond_atom_site_label_1
_geom_bond_atom_site_label_2
_geom_bond_distance
_geom_bond_site_symmetry_2
N1 C5 1.340(2) .
N1 C2 1.345(2) .
C2 C3 1.422(3) .
C2 C5 1.438(2) 3
C3 C4 1.360(3) .
C4 C7 1.421(3) 3
C5 C6 1.425(2) .
C5 C2 1.438(2) 3
C6 C7 1.360(3) .
C7 C4 1.421(3) 3
